data_1525637
loop_
_publ_author_name
'Belik, A.A.'
'Morozov, V.A.'
'Khasanov, S.S.'
'Kotov, R.N.'
'Lazoryak, B.I.'

_publ_section_title
;
 Crystal structures of double vanadates Ca9 R (V O4)7. II. R= Tb, Dy, Ho,
 Y
;
_journal_name_full Kristallografiya
_journal_page_first 432
_journal_page_last 437
_journal_volume 45
_journal_year 2000
_chemical_formula_sum 'Ca9 O28 V7 Y'
_chemical_name_systematic 'Ca9 Y (V O4)7'
_space_group_IT_number 161
_symmetry_space_group_name_Hall 'R 3 -2"c'
_symmetry_space_group_name_H-M 'R 3 c :H'
_cell_angle_alpha 90
_cell_angle_beta 90
_cell_angle_gamma 120
_cell_formula_units_Z 6
_cell_length_a 10.8588
_cell_length_b 10.8588
_cell_length_c 37.995
_cell_volume 3879.902
_citation_journal_id_ASTM KRISAJ
_cod_data_source_file Belik_KRISAJ_2000_170.cif
_cod_data_source_block Ca9O28V7Y1
_cod_original_formula_sum 'Ca9 O28 V7 Y1'
_cod_database_code 1525637

loop_
_symmetry_equiv_pos_as_xyz
x,y,z
-y,x-y,z
-x+y,-x,z
-y,-x,z+1/2
x,x-y,z+1/2
-x+y,y,z+1/2
x+2/3,y+1/3,z+1/3
-y+2/3,x-y+1/3,z+1/3
-x+y+2/3,-x+1/3,z+1/3
-y+2/3,-x+1/3,z+5/6
x+2/3,x-y+1/3,z+5/6
-x+y+2/3,y+1/3,z+5/6
x+1/3,y+2/3,z+2/3
-y+1/3,x-y+2/3,z+2/3
-x+y+1/3,-x+2/3,z+2/3
-y+1/3,-x+2/3,z+7/6
x+1/3,x-y+2/3,z+7/6
-x+y+1/3,y+2/3,z+7/6

loop_
_atom_site_label
_atom_site_type_symbol
_atom_site_fract_x
_atom_site_fract_y
_atom_site_fract_z
_atom_site_occupancy
_atom_site_U_iso_or_equiv
O8 O-2 0.567 0.679 0.0484 1 0.0
Ca4 Ca+2 0 0 0 0.83 0.0
Y1 Y+3 0.7249 0.8606 0.431 0.15 0.0
Ca3 Ca+2 0.1238 0.2686 0.3244 1 0.0
V3 V+5 0.655 0.8486 0.0319 1 0.0
O4 O-2 0.76 0.757 0.1237 1 0.0
O5 O-2 0.722 0.019 0.1125 1 0.0
Y3 Y+3 0 0 0 0.17 0.0
O9 O-2 0.828 0.921 0.0425 1 0.0
O7 O-2 0.594 0.953 0.045 1 0.0
O1 O-2 0 0 0.314 1 0.0
Y2 Y+3 0.6134 0.8223 0.2341 0.13 0.0
O2 O-2 0.013 0.857 0.2572 1 0.0
V2 V+5 0.6827 0.8558 0.1334 1 0.0
O3 O-2 0.708 0.903 0.1785 1 0.0
V1 V+5 0 0 0.2666 1 0.0
Ca2 Ca+2 0.6134 0.8223 0.2341 0.87 0.0
Ca1 Ca+2 0.7249 0.8606 0.431 0.85 0.0
O6 O-2 0.501 0.751 0.1232 1 0.0
O10 O-2 0.631 0.828 0.9893 1 0.0
